data_7720227
loop_
_publ_author_name
'Zhang, Guoqi'
'Mei, Haiyu'
'Kanina, Amy'
'Chocho, Marilyn'
'Hiyaev, Paulina'
'Cheng, Shu-Yuan'
'Neary, Michelle C.'

_publ_section_title
;
 Isomers of 2,2':6',2&#x2033;-terpyridine and 2,6-dipyrazin-2-ylpyridine
 with aliphatic substituents: synthesis, coordination chemistry, and
 catalytic and anticancer activities.
;
_journal_issue 7
_journal_name_full 'Dalton transactions (Cambridge, England : 2003)'
_journal_page_first 2855
_journal_page_last 2867
_journal_paper_doi 10.1039/d5dt02824h
_journal_volume 55
_journal_year 2026
_chemical_absolute_configuration unk
_chemical_formula_moiety 'C19 H19 N3'
_chemical_formula_sum 'C19 H19 N3'
_chemical_formula_weight 289.37
_space_group_crystal_system monoclinic
_space_group_IT_number 4
_space_group_name_Hall 'P 2yb'
_space_group_name_H-M_alt 'P 1 21 1'
_atom_sites_solution_hydrogens geom
_atom_sites_solution_primary dual
_atom_sites_solution_secondary difmap
_audit_creation_method SHELXL-2019/1
_audit_update_record
;
2025-10-22 deposited with the CCDC.	2026-01-09 downloaded from the CCDC.
;
_cell_angle_alpha 90
_cell_angle_beta 116.170(4)
_cell_angle_gamma 90
_cell_formula_units_Z 8
_cell_length_a 17.3665(12)
_cell_length_b 10.9964(8)
_cell_length_c 18.1432(13)
_cell_measurement_reflns_used 9089
_cell_measurement_temperature 130(2)
_cell_measurement_theta_max 32.25
_cell_measurement_theta_min 2.23
_cell_volume 3109.6(4)
_computing_cell_refinement 'Bruker SAINT'
_computing_data_collection 'Bruker APEX2'
_computing_data_reduction 'Bruker SAINT'
_computing_molecular_graphics 'Bruker SHELXTL'
_computing_publication_material 'Bruker SHELXTL'
_computing_structure_refinement 'SHELXL-2019/1 (Sheldrick, 2019)'
_computing_structure_solution 'SHELXT-2014 (Sheldrick 2014)'
_diffrn_ambient_temperature 130(2)
_diffrn_measured_fraction_theta_full 0.999
_diffrn_measured_fraction_theta_max 0.993
_diffrn_measurement_device_type 'Bruker APEX-II CCD'
_diffrn_measurement_method '\f and \w scans'
_diffrn_radiation_type MoK\a
_diffrn_radiation_wavelength 0.71073
_diffrn_reflns_av_R_equivalents 0.0570
_diffrn_reflns_av_unetI/netI 0.0470
_diffrn_reflns_Laue_measured_fraction_full 0.999
_diffrn_reflns_Laue_measured_fraction_max 0.993
_diffrn_reflns_limit_h_max 26
_diffrn_reflns_limit_h_min -26
_diffrn_reflns_limit_k_max 16
_diffrn_reflns_limit_k_min -16
_diffrn_reflns_limit_l_max 27
_diffrn_reflns_limit_l_min -26
_diffrn_reflns_number 177666
_diffrn_reflns_point_group_measured_fraction_full 0.999
_diffrn_reflns_point_group_measured_fraction_max 0.985
_diffrn_reflns_theta_full 25.242
_diffrn_reflns_theta_max 32.325
_diffrn_reflns_theta_min 1.251
_exptl_absorpt_coefficient_mu 0.074
_exptl_absorpt_correction_T_max 0.7463
_exptl_absorpt_correction_T_min 0.7061
_exptl_absorpt_correction_type multi-scan
_exptl_absorpt_process_details sadabs
_exptl_crystal_colour colorless
_exptl_crystal_density_diffrn 1.236
_exptl_crystal_description block
_exptl_crystal_F_000 1232
_exptl_crystal_size_max 0.560
_exptl_crystal_size_mid 0.480
_exptl_crystal_size_min 0.440
_refine_diff_density_max 0.678
_refine_diff_density_min -0.401
_refine_diff_density_rms 0.073
_refine_ls_abs_structure_details
; 
 Refined as an inversion twin. 
;
_refine_ls_abs_structure_Flack 0(4)
_refine_ls_extinction_method none
_refine_ls_goodness_of_fit_ref 1.032
_refine_ls_hydrogen_treatment constr
_refine_ls_matrix_type full
_refine_ls_number_parameters 843
_refine_ls_number_reflns 21847
_refine_ls_number_restraints 337
_refine_ls_restrained_S_all 1.025
_refine_ls_R_factor_all 0.1101
_refine_ls_R_factor_gt 0.0669
_refine_ls_shift/su_max 0.000
_refine_ls_shift/su_mean 0.000
_refine_ls_structure_factor_coef Fsqd
_refine_ls_weighting_details 'w=1/[\s^2^(Fo^2^)+(0.0861P)^2^+2.6277P] where P=(Fo^2^+2Fc^2^)/3'
_refine_ls_weighting_scheme calc
_refine_ls_wR_factor_gt 0.1710
_refine_ls_wR_factor_ref 0.2017
_reflns_Friedel_coverage 0.899
_reflns_Friedel_fraction_full 0.999
_reflns_Friedel_fraction_max 0.977
_reflns_number_gt 15383
_reflns_number_total 21847
_reflns_threshold_expression 'I > 2\s(I)'
_cod_data_source_file d5dt02824h2.cif
_cod_data_source_block gz811d
_cod_original_sg_symbol_H-M 'P 21'
_cod_database_code 7720227
_shelx_shelxl_version_number 2019/1
_shelx_space_group_comment
; 
The symmetry employed for this shelxl refinement is uniquely defined 
by the following loop, which should always be used as a source of 
symmetry information in preference to the above space-group names. 
They are only intended as comments. 
;
_shelx_estimated_absorpt_t_min 0.960
_shelx_estimated_absorpt_t_max 0.968

loop_
_space_group_symop_operation_xyz
'x, y, z'
'-x, y+1/2, -z'

loop_
_atom_site_label
_atom_site_type_symbol
_atom_site_fract_x
_atom_site_fract_y
_atom_site_fract_z
_atom_site_U_iso_or_equiv
_atom_site_adp_type
_atom_site_occupancy
_atom_site_site_symmetry_order
_atom_site_calc_flag
_atom_site_refinement_flags_posn
_atom_site_refinement_flags_adp
_atom_site_refinement_flags_occupancy
_atom_site_disorder_assembly
_atom_site_disorder_group
N11 N 0.5053(3) 1.4664(4) 0.1041(3) 0.0318(9) Uani 1 1 d . . . . .
N12 N 0.4427(2) 1.0166(3) 0.1132(2) 0.0203(7) Uani 1 1 d . . . . .
N13 N 0.8089(2) 0.6801(4) 0.1530(3) 0.0303(8) Uani 1 1 d . . . . .
C111 C 0.5602(3) 1.3993(5) 0.0861(4) 0.0371(12) Uani 1 1 d . . . . .
H11A H 0.598509 1.442092 0.070906 0.045 Uiso 1 1 calc R U . . .
C112 C 0.5651(3) 1.2742(5) 0.0881(4) 0.0319(11) Uani 1 1 d . . . . .
H11B H 0.606265 1.233521 0.075829 0.038 Uiso 1 1 calc R U . . .
C113 C 0.5088(2) 1.2086(4) 0.1084(3) 0.0190(8) Uani 1 1 d . . . . .
C114 C 0.4507(3) 1.2741(5) 0.1253(4) 0.0357(12) Uani 1 1 d . . . . .
H11C H 0.410679 1.233217 0.139178 0.043 Uiso 1 1 calc R U . . .
C115 C 0.4511(4) 1.4010(5) 0.1217(5) 0.0435(15) Uani 1 1 d . . . . .
H11D H 0.409700 1.443646 0.132651 0.052 Uiso 1 1 calc R U . . .
C121 C 0.5115(2) 1.0736(4) 0.1136(3) 0.0180(8) Uani 1 1 d . . . . .
C122 C 0.5838(2) 1.0098(4) 0.1202(3) 0.0190(8) Uani 1 1 d . . . . .
H12A H 0.631853 1.052315 0.121159 0.023 Uiso 1 1 calc R U . . .
C123 C 0.5849(2) 0.8839(4) 0.1253(3) 0.0196(8) Uani 1 1 d . . . . .
C124 C 0.5136(2) 0.8249(4) 0.1249(3) 0.0194(7) Uani 1 1 d . . . . .
H12B H 0.512692 0.738780 0.128766 0.023 Uiso 1 1 calc R U . . .
C125 C 0.4434(3) 0.8939(4) 0.1187(3) 0.0184(7) Uani 1 1 d . . . . .
C126 C 0.3625(2) 0.8363(4) 0.1171(2) 0.0192(7) Uani 1 1 d . . . . .
C127 C 0.3486(3) 0.8882(5) 0.1887(3) 0.0310(10) Uani 1 1 d . . . . .
H12C H 0.293921 0.858673 0.185255 0.047 Uiso 1 1 calc R U . . .
H12D H 0.347611 0.977225 0.185786 0.047 Uiso 1 1 calc R U . . .
H12E H 0.395521 0.861955 0.240729 0.047 Uiso 1 1 calc R U . . .
C128 C 0.3676(3) 0.6987(4) 0.1240(3) 0.0304(10) Uani 1 1 d . . . . .
H12F H 0.315189 0.667071 0.124731 0.046 Uiso 1 1 calc R U . . .
H12G H 0.417377 0.675390 0.174818 0.046 Uiso 1 1 calc R U . . .
H12H H 0.373550 0.664718 0.076812 0.046 Uiso 1 1 calc R U . . .
C129 C 0.2861(2) 0.8728(5) 0.0366(3) 0.0281(9) Uani 1 1 d . . . . .
H12I H 0.233226 0.839250 0.035288 0.042 Uiso 1 1 calc R U . . .
H12J H 0.294304 0.840729 -0.009824 0.042 Uiso 1 1 calc R U . . .
H12K H 0.281965 0.961619 0.032918 0.042 Uiso 1 1 calc R U . . .
C131 C 0.8144(3) 0.7949(4) 0.1804(3) 0.0274(9) Uani 1 1 d . . . . .
H13A H 0.869614 0.830999 0.207417 0.033 Uiso 1 1 calc R U . . .
C132 C 0.7437(2) 0.8632(4) 0.1712(3) 0.0221(8) Uani 1 1 d . . . . .
H13B H 0.751514 0.944093 0.191711 0.027 Uiso 1 1 calc R U . . .
C133 C 0.6612(2) 0.8147(4) 0.1323(2) 0.0197(7) Uani 1 1 d . . . . .
C134 C 0.6552(3) 0.6957(4) 0.1030(3) 0.0264(9) Uani 1 1 d . . . . .
H13C H 0.600927 0.657003 0.075490 0.032 Uiso 1 1 calc R U . . .
C135 C 0.7294(3) 0.6353(5) 0.1146(3) 0.0325(10) Uani 1 1 d . . . . .
H13D H 0.723473 0.555028 0.093427 0.039 Uiso 1 1 calc R U . . .
N21 N 0.4473(2) 0.0344(4) 0.3799(2) 0.0254(8) Uani 1 1 d . . . . .
N22 N 0.38554(19) 0.4827(3) 0.3894(2) 0.0163(6) Uani 1 1 d . . . . .
N23 N 0.7100(2) 0.8183(4) 0.3401(2) 0.0255(7) Uani 1 1 d . . . . .
C211 C 0.4841(3) 0.0966(4) 0.3408(3) 0.0251(9) Uani 1 1 d . . . . .
H21A H 0.510205 0.052182 0.312951 0.030 Uiso 1 1 calc R U . . .
C212 C 0.4863(3) 0.2232(4) 0.3386(3) 0.0231(8) Uani 1 1 d . . . . .
H21B H 0.513956 0.263267 0.310508 0.028 Uiso 1 1 calc R U . . .
C213 C 0.4475(2) 0.2903(4) 0.3781(2) 0.0159(7) Uani 1 1 d . . . . .
C214 C 0.4081(3) 0.2267(4) 0.4176(3) 0.0241(8) Uani 1 1 d . . . . .
H21C H 0.380384 0.268434 0.445101 0.029 Uiso 1 1 calc R U . . .
C215 C 0.4097(3) 0.0993(4) 0.4164(3) 0.0265(9) Uani 1 1 d . . . . .
H21D H 0.382095 0.056619 0.443623 0.032 Uiso 1 1 calc R U . . .
C221 C 0.4483(2) 0.4258(4) 0.3782(2) 0.0158(7) Uani 1 1 d . . . . .
C222 C 0.5117(2) 0.4883(4) 0.3665(2) 0.0168(7) Uani 1 1 d . . . . .
H22A H 0.555581 0.445505 0.359558 0.020 Uiso 1 1 calc R U . . .
C223 C 0.5096(2) 0.6163(3) 0.3651(2) 0.0147(7) Uani 1 1 d . . . . .
C224 C 0.4438(2) 0.6749(4) 0.3754(2) 0.0153(7) Uani 1 1 d . . . . .
H22B H 0.440257 0.761171 0.373817 0.018 Uiso 1 1 calc R U . . .
C225 C 0.3833(2) 0.6059(3) 0.3880(2) 0.0150(7) Uani 1 1 d . . . . .
C226 C 0.3077(2) 0.6636(4) 0.3962(2) 0.0180(7) Uani 1 1 d . . . . .
C227 C 0.3171(3) 0.7997(4) 0.4096(3) 0.0312(10) Uani 1 1 d . . . . .
H22C H 0.370249 0.817283 0.458901 0.047 Uiso 1 1 calc R U . . .
H22D H 0.268051 0.831197 0.416817 0.047 Uiso 1 1 calc R U . . .
H22E H 0.319064 0.838698 0.361938 0.047 Uiso 1 1 calc R U . . .
C228 C 0.2272(2) 0.6358(5) 0.3153(3) 0.0293(9) Uani 1 1 d . . . . .
H22F H 0.233793 0.672284 0.269097 0.044 Uiso 1 1 calc R U . . .
H22G H 0.176447 0.669999 0.318041 0.044 Uiso 1 1 calc R U . . .
H22H H 0.220440 0.547601 0.307482 0.044 Uiso 1 1 calc R U . . .
C229 C 0.2976(3) 0.6043(5) 0.4682(3) 0.0264(9) Uani 1 1 d . . . . .
H22I H 0.349297 0.619148 0.519343 0.040 Uiso 1 1 calc R U . . .
H22J H 0.289123 0.516534 0.458726 0.040 Uiso 1 1 calc R U . . .
H22K H 0.247749 0.639507 0.472273 0.040 Uiso 1 1 calc R U . . .
C231 C 0.6897(3) 0.7034(4) 0.3119(3) 0.0220(8) Uani 1 1 d . . . . .
H23A H 0.721926 0.666695 0.287007 0.026 Uiso 1 1 calc R U . . .
C232 C 0.6252(2) 0.6360(4) 0.3170(2) 0.0199(7) Uani 1 1 d . . . . .
H23B H 0.613542 0.555832 0.295349 0.024 Uiso 1 1 calc R U . . .
C233 C 0.5770(2) 0.6865(3) 0.3543(2) 0.0161(7) Uani 1 1 d . . . . .
C234 C 0.5964(3) 0.8069(4) 0.3820(2) 0.0202(8) Uani 1 1 d . . . . .
H23C H 0.564444 0.846915 0.405962 0.024 Uiso 1 1 calc R U . . .
C235 C 0.6625(3) 0.8669(4) 0.3742(3) 0.0224(8) Uani 1 1 d . . . . .
H23D H 0.675000 0.947812 0.394341 0.027 Uiso 1 1 calc R U . . .
N31 N 1.0456(2) 0.9646(4) 0.1230(3) 0.0288(9) Uani 1 1 d . . . . .
N32 N 1.1092(2) 0.5153(4) 0.1151(2) 0.0213(7) Uani 1 1 d . . . . .
N33 N 0.7839(2) 0.1766(4) 0.1575(2) 0.0260(8) Uani 1 1 d . . . . .
C311 C 1.0140(3) 0.9005(5) 0.1670(3) 0.0290(9) Uani 1 1 d . . . . .
H31A H 0.991720 0.944334 0.198424 0.035 Uiso 1 1 calc R U . . .
C312 C 1.0123(3) 0.7746(4) 0.1690(3) 0.0261(9) Uani 1 1 d . . . . .
H31B H 0.988053 0.734348 0.200223 0.031 Uiso 1 1 calc R U . . .
C313 C 1.0461(2) 0.7072(4) 0.1251(3) 0.0193(8) Uani 1 1 d . . . . .
C314 C 1.0809(3) 0.7734(5) 0.0810(3) 0.0298(10) Uani 1 1 d . . . . .
H31C H 1.106198 0.732043 0.051160 0.036 Uiso 1 1 calc R U . . .
C315 C 1.0783(3) 0.8987(5) 0.0808(3) 0.0337(11) Uani 1 1 d . . . . .
H31D H 1.100977 0.941119 0.049149 0.040 Uiso 1 1 calc R U . . .
C321 C 1.0461(2) 0.5728(4) 0.1259(3) 0.0200(8) Uani 1 1 d . . . . .
C322 C 0.9823(2) 0.5081(4) 0.1369(3) 0.0196(8) Uani 1 1 d . . . . .
H32A H 0.937745 0.549978 0.143339 0.024 Uiso 1 1 calc R U . . .
C323 C 0.9853(2) 0.3825(4) 0.1383(2) 0.0199(8) Uani 1 1 d . . . . .
C324 C 1.0506(2) 0.3250(4) 0.1279(2) 0.0187(8) Uani 1 1 d . . . . .
H32B H 1.053662 0.238676 0.128827 0.022 Uiso 1 1 calc R U . . .
C325 C 1.1115(2) 0.3923(4) 0.1161(3) 0.0182(8) Uani 1 1 d . . . . .
C326 C 1.1870(2) 0.3341(4) 0.1078(2) 0.0206(8) Uani 1 1 d . . . . .
C327 C 1.1767(3) 0.1957(5) 0.0944(4) 0.0408(12) Uani 1 1 d . . . . .
H32C H 1.178608 0.156755 0.143732 0.061 Uiso 1 1 calc R U . . .
H32D H 1.223470 0.164123 0.083456 0.061 Uiso 1 1 calc R U . . .
H32E H 1.121595 0.178110 0.047457 0.061 Uiso 1 1 calc R U . . .
C328 C 1.1980(3) 0.3902(5) 0.0361(3) 0.0322(10) Uani 1 1 d . . . . .
H32F H 1.207656 0.477904 0.045059 0.048 Uiso 1 1 calc R U . . .
H32G H 1.146066 0.375929 -0.015012 0.048 Uiso 1 1 calc R U . . .
H32H H 1.247307 0.352847 0.032220 0.048 Uiso 1 1 calc R U . . .
C329 C 1.2676(2) 0.3585(6) 0.1882(3) 0.0352(11) Uani 1 1 d . . . . .
H32I H 1.277735 0.446357 0.195285 0.053 Uiso 1 1 calc R U . . .
H32J H 1.317106 0.318839 0.186158 0.053 Uiso 1 1 calc R U . . .
H32K H 1.259210 0.326003 0.234432 0.053 Uiso 1 1 calc R U . . .
C331 C 0.8022(3) 0.2899(4) 0.1851(3) 0.0238(8) Uani 1 1 d . . . . .
H33A H 0.768217 0.326025 0.208383 0.029 Uiso 1 1 calc R U . . .
C332 C 0.8677(2) 0.3590(5) 0.1822(2) 0.0220(7) Uani 1 1 d . . . . .
H33B H 0.878311 0.439239 0.203808 0.026 Uiso 1 1 calc R U . . .
C333 C 0.9178(2) 0.3098(4) 0.1473(2) 0.0210(8) Uani 1 1 d . . . . .
C334 C 0.9000(3) 0.1899(4) 0.1194(3) 0.0266(9) Uani 1 1 d . . . . .
H33C H 0.933230 0.150863 0.096445 0.032 Uiso 1 1 calc R U . . .
C335 C 0.8332(3) 0.1284(5) 0.1255(3) 0.0293(10) Uani 1 1 d . . . . .
H33D H 0.821767 0.047195 0.105717 0.035 Uiso 1 1 calc R U . . .
N42 N 1.0515(2) -0.0174(3) 0.3889(2) 0.0172(6) Uani 1 1 d . . . . .
N43 N 0.6823(2) 0.3155(4) 0.3419(2) 0.0275(8) Uani 1 1 d . . . . .
N41 N 0.9854(9) -0.4666(12) 0.3891(15) 0.026(4) Uani 0.665(13) 1 d D U P A 1
C411 C 0.9323(5) -0.4028(6) 0.4116(7) 0.0237(17) Uani 0.665(13) 1 d D U P A 1
H41A H 0.896065 -0.446899 0.428779 0.028 Uiso 0.665(13) 1 calc R U P A 1
C412 C 0.9279(5) -0.2754(6) 0.4109(6) 0.0206(13) Uani 0.665(13) 1 d D U P A 1
H41B H 0.886563 -0.235479 0.423301 0.025 Uiso 0.665(13) 1 calc R U P A 1
C413 C 0.985(2) -0.2077(14) 0.392(4) 0.0131(9) Uani 0.665(13) 1 d D U P A 1
C414 C 1.0536(9) -0.2726(12) 0.3927(10) 0.029(3) Uani 0.665(13) 1 d D U P A 1
H41C H 1.101578 -0.231281 0.392547 0.034 Uiso 0.665(13) 1 calc R U P A 1
C415 C 1.0514(8) -0.3986(12) 0.3937(10) 0.034(3) Uani 0.665(13) 1 d D U P A 1
H41D H 1.101146 -0.440380 0.398142 0.041 Uiso 0.665(13) 1 calc R U P A 1
N41A N 0.9931(18) -0.464(2) 0.403(3) 0.018(4) Uani 0.335(13) 1 d D U P A 2
C41A C 0.9159(8) -0.4073(11) 0.3738(11) 0.027(3) Uani 0.335(13) 1 d D U P A 2
H41E H 0.864590 -0.453835 0.353298 0.033 Uiso 0.335(13) 1 calc R U P A 2
C41B C 0.9118(9) -0.2809(9) 0.3743(10) 0.0206(13) Uani 0.335(13) 1 d D U P A 2
H41F H 0.859224 -0.241590 0.363631 0.025 Uiso 0.335(13) 1 calc R U P A 2
C41C C 0.985(4) -0.212(3) 0.391(9) 0.0131(9) Uani 0.335(13) 1 d D U P A 2
C41D C 1.0427(19) -0.277(2) 0.373(2) 0.029(3) Uani 0.335(13) 1 d D U P A 2
H41G H 1.084205 -0.236168 0.361007 0.034 Uiso 0.335(13) 1 calc R U P A 2
C41E C 1.0397(16) -0.403(2) 0.3715(17) 0.024(4) Uani 0.335(13) 1 d D U P A 2
H41H H 1.070847 -0.447364 0.348529 0.028 Uiso 0.335(13) 1 calc R U P A 2
C421 C 0.9817(2) -0.0742(3) 0.3875(2) 0.0138(7) Uani 1 1 d . . . . .
C422 C 0.9089(2) -0.0115(3) 0.3808(3) 0.0156(7) Uani 1 1 d . . . . .
H42A H 0.860905 -0.054276 0.379818 0.019 Uiso 1 1 calc R U . . .
C423 C 0.9079(2) 0.1149(3) 0.3754(2) 0.0159(7) Uani 1 1 d . . . . .
C424 C 0.9802(2) 0.1733(4) 0.3771(3) 0.0195(7) Uani 1 1 d . . . . .
H42B H 0.981184 0.259448 0.373431 0.023 Uiso 1 1 calc R U . . .
C425 C 1.0508(2) 0.1055(4) 0.3841(3) 0.0191(8) Uani 1 1 d . . . . .
C426 C 1.1323(2) 0.1601(4) 0.3862(3) 0.0206(7) Uani 1 1 d . . . . .
C427 C 1.1277(3) 0.3000(5) 0.3811(4) 0.0363(11) Uani 1 1 d . . . . .
H42C H 1.116631 0.332008 0.425922 0.054 Uiso 1 1 calc R U . . .
H42D H 1.081227 0.324596 0.328302 0.054 Uiso 1 1 calc R U . . .
H42E H 1.182291 0.332248 0.385829 0.054 Uiso 1 1 calc R U . . .
C428 C 1.2091(2) 0.1234(4) 0.4667(3) 0.0261(9) Uani 1 1 d . . . . .
H42F H 1.215848 0.034836 0.468494 0.039 Uiso 1 1 calc R U . . .
H42G H 1.199160 0.150087 0.513366 0.039 Uiso 1 1 calc R U . . .
H42H H 1.261318 0.161925 0.469768 0.039 Uiso 1 1 calc R U . . .
C429 C 1.1468(3) 0.1112(5) 0.3141(3) 0.0306(10) Uani 1 1 d . . . . .
H42I H 1.155167 0.022927 0.319583 0.046 Uiso 1 1 calc R U . . .
H42J H 1.197835 0.149602 0.314312 0.046 Uiso 1 1 calc R U . . .
H42K H 1.096685 0.129816 0.262347 0.046 Uiso 1 1 calc R U . . .
C431 C 0.6782(2) 0.2010(4) 0.3148(3) 0.0218(8) Uani 1 1 d . . . . .
H43A H 0.623188 0.164608 0.286853 0.026 Uiso 1 1 calc R U . . .
C432 C 0.7494(2) 0.1323(4) 0.3252(2) 0.0184(7) Uani 1 1 d . . . . .
H43B H 0.742694 0.051574 0.304564 0.022 Uiso 1 1 calc R U . . .
C433 C 0.8308(2) 0.1836(3) 0.3664(2) 0.0167(7) Uani 1 1 d . . . . .
C434 C 0.8357(3) 0.3019(4) 0.3954(3) 0.0238(8) Uani 1 1 d . . . . .
H43C H 0.889863 0.340549 0.423554 0.029 Uiso 1 1 calc R U . . .
C435 C 0.7609(3) 0.3629(5) 0.3828(3) 0.0254(8) Uani 1 1 d . . . . .
H43D H 0.765784 0.442771 0.404326 0.030 Uiso 1 1 calc R U . . .

loop_
_atom_site_aniso_label
_atom_site_aniso_U_11
_atom_site_aniso_U_22
_atom_site_aniso_U_33
_atom_site_aniso_U_23
_atom_site_aniso_U_13
_atom_site_aniso_U_12
N11 0.0308(18) 0.021(2) 0.049(3) 0.0038(18) 0.0227(18) 0.0058(15)
N12 0.0195(14) 0.0140(16) 0.0269(18) 0.0003(13) 0.0096(13) -0.0005(12)
N13 0.0307(17) 0.023(2) 0.043(2) -0.0027(17) 0.0212(16) 0.0056(14)
C111 0.035(2) 0.022(2) 0.067(4) 0.007(2) 0.034(3) 0.0009(18)
C112 0.031(2) 0.022(2) 0.054(3) 0.0040(19) 0.029(2) 0.0034(16)
C113 0.0168(15) 0.0159(19) 0.0244(19) 0.0003(15) 0.0092(14) 0.0021(13)
C114 0.038(2) 0.024(2) 0.064(3) 0.004(2) 0.039(3) 0.0045(18)
C115 0.045(3) 0.023(2) 0.084(5) 0.005(3) 0.049(3) 0.008(2)
C121 0.0168(15) 0.0160(19) 0.0227(19) 0.0023(14) 0.0101(15) 0.0012(12)
C122 0.0167(14) 0.0159(18) 0.026(2) 0.0036(15) 0.0113(14) -0.0001(13)
C123 0.0198(16) 0.0166(19) 0.0243(19) 0.0031(15) 0.0115(15) -0.0009(13)
C124 0.0184(15) 0.0113(17) 0.028(2) 0.0004(15) 0.0099(15) -0.0013(13)
C125 0.0200(16) 0.0105(17) 0.025(2) 0.0012(14) 0.0107(15) 0.0015(13)
C126 0.0160(14) 0.0159(19) 0.0268(18) -0.0006(15) 0.0104(14) -0.0024(13)
C127 0.035(2) 0.033(3) 0.029(2) -0.0003(19) 0.0179(19) -0.0056(19)
C128 0.0288(19) 0.015(2) 0.049(3) 0.0030(18) 0.0187(19) -0.0045(16)
C129 0.0209(17) 0.035(3) 0.025(2) 0.0005(18) 0.0063(15) -0.0034(16)
C131 0.0233(17) 0.024(2) 0.041(2) -0.0047(19) 0.0200(18) -0.0015(15)
C132 0.0246(17) 0.0162(18) 0.032(2) -0.0028(16) 0.0183(16) -0.0021(15)
C133 0.0211(15) 0.0170(18) 0.0244(18) 0.0011(15) 0.0132(14) 0.0007(13)
C134 0.0219(17) 0.019(2) 0.034(2) -0.0029(17) 0.0078(16) 0.0011(15)
C135 0.031(2) 0.021(2) 0.044(3) -0.007(2) 0.0149(19) 0.0039(17)
N21 0.0289(17) 0.0135(18) 0.033(2) 0.0001(14) 0.0135(16) -0.0018(13)
N22 0.0165(13) 0.0096(14) 0.0233(16) 0.0013(12) 0.0091(12) 0.0005(11)
N23 0.0325(17) 0.0175(17) 0.0351(19) 0.0029(15) 0.0227(16) 0.0017(14)
C211 0.0275(19) 0.0082(16) 0.046(3) -0.0005(16) 0.0221(19) 0.0015(14)
C212 0.0248(17) 0.0109(16) 0.041(2) 0.0037(16) 0.0217(18) 0.0026(14)
C213 0.0158(15) 0.0098(17) 0.0208(18) 0.0009(13) 0.0069(14) 0.0012(12)
C214 0.040(2) 0.0116(17) 0.027(2) -0.0016(15) 0.0205(18) -0.0031(15)
C215 0.044(2) 0.0125(18) 0.028(2) -0.0011(15) 0.0206(19) -0.0060(16)
C221 0.0167(15) 0.0099(18) 0.0221(19) 0.0018(12) 0.0095(14) 0.0022(11)
C222 0.0165(15) 0.0096(15) 0.0260(19) -0.0005(13) 0.0110(14) 0.0024(12)
C223 0.0166(15) 0.0074(15) 0.0225(18) 0.0000(13) 0.0107(14) 0.0002(12)
C224 0.0161(14) 0.0084(17) 0.0247(18) 0.0019(13) 0.0120(14) 0.0016(12)
C225 0.0130(14) 0.0108(17) 0.0198(17) 0.0022(13) 0.0059(13) 0.0011(12)
C226 0.0164(14) 0.0132(17) 0.0259(18) 0.0000(15) 0.0108(13) 0.0035(13)
C227 0.034(2) 0.016(2) 0.052(3) -0.0010(19) 0.027(2) 0.0016(16)
C228 0.0198(16) 0.037(3) 0.027(2) 0.0013(19) 0.0074(15) 0.0078(17)
C229 0.031(2) 0.027(2) 0.0235(19) 0.0031(17) 0.0144(16) 0.0021(16)
C231 0.0287(18) 0.0180(19) 0.0256(19) 0.0005(15) 0.0178(16) 0.0036(14)
C232 0.0218(15) 0.0142(17) 0.0266(18) -0.0018(15) 0.0132(15) 0.0026(13)
C233 0.0182(14) 0.0096(16) 0.0228(17) 0.0015(13) 0.0111(13) 0.0026(12)
C234 0.0305(18) 0.0105(18) 0.0286(19) 0.0001(15) 0.0214(16) 0.0001(14)
C235 0.0284(18) 0.0127(19) 0.032(2) -0.0006(16) 0.0188(17) -0.0019(15)
N31 0.0279(17) 0.023(2) 0.034(2) -0.0004(16) 0.0128(16) -0.0036(14)
N32 0.0155(13) 0.0247(18) 0.0243(17) 0.0001(13) 0.0094(13) 0.0002(12)
N33 0.0284(16) 0.023(2) 0.0303(18) -0.0001(16) 0.0163(15) -0.0032(14)
C311 0.0215(18) 0.030(2) 0.037(2) -0.0004(19) 0.0147(18) 0.0002(16)
C312 0.0221(17) 0.025(2) 0.037(2) 0.0029(18) 0.0178(18) 0.0017(15)
C313 0.0120(14) 0.024(2) 0.0201(19) 0.0021(14) 0.0051(14) -0.0033(13)
C314 0.039(2) 0.030(2) 0.029(2) -0.0055(18) 0.023(2) -0.0097(19)
C315 0.044(2) 0.030(2) 0.033(2) -0.003(2) 0.022(2) -0.011(2)
C321 0.0137(15) 0.026(2) 0.0207(19) 0.0015(14) 0.0076(14) -0.0013(13)
C322 0.0120(14) 0.023(2) 0.0250(19) 0.0056(15) 0.0095(14) 0.0010(13)
C323 0.0139(15) 0.029(2) 0.0177(17) 0.0061(15) 0.0074(14) 0.0041(14)
C324 0.0151(14) 0.020(2) 0.0209(18) 0.0040(14) 0.0083(14) 0.0021(13)
C325 0.0140(15) 0.021(2) 0.0206(18) 0.0015(14) 0.0083(14) 0.0008(13)
C326 0.0197(15) 0.024(2) 0.0201(17) -0.0002(16) 0.0108(14) 0.0044(15)
C327 0.044(3) 0.025(3) 0.062(3) 0.000(2) 0.031(3) 0.012(2)
C328 0.031(2) 0.040(3) 0.033(2) -0.002(2) 0.0210(19) 0.0014(19)
C329 0.0174(16) 0.057(3) 0.029(2) -0.001(2) 0.0077(16) 0.010(2)
C331 0.0253(17) 0.022(2) 0.028(2) 0.0039(16) 0.0149(16) 0.0011(15)
C332 0.0231(16) 0.023(2) 0.0204(17) 0.0009(16) 0.0103(14) 0.0025(15)
C333 0.0183(15) 0.023(2) 0.0215(17) 0.0067(16) 0.0088(14) 0.0008(14)
C334 0.0294(19) 0.021(2) 0.036(2) 0.0032(19) 0.0205(18) 0.0044(16)
C335 0.040(2) 0.022(2) 0.035(2) -0.0001(19) 0.025(2) -0.0017(18)
N42 0.0149(13) 0.0107(15) 0.0261(17) 0.0001(12) 0.0092(13) -0.0022(11)
N43 0.0257(15) 0.0188(18) 0.041(2) -0.0018(16) 0.0175(15) 0.0028(13)
N41 0.027(4) 0.009(3) 0.046(10) -0.004(3) 0.020(5) -0.001(2)
C411 0.032(4) 0.005(2) 0.049(5) -0.003(3) 0.031(4) -0.004(2)
C412 0.029(3) 0.0052(17) 0.040(4) -0.003(3) 0.027(3) -0.0012(17)
C413 0.0147(14) 0.0052(17) 0.019(3) 0.000(2) 0.0075(13) -0.0030(15)
C414 0.027(4) 0.0051(18) 0.064(8) -0.006(3) 0.030(5) -0.005(2)
C415 0.030(4) 0.010(3) 0.071(9) -0.009(4) 0.030(5) -0.002(3)
N41A 0.027(6) 0.004(5) 0.028(8) -0.002(4) 0.017(6) -0.003(4)
C41A 0.024(5) 0.011(4) 0.043(8) -0.005(4) 0.010(5) -0.004(3)
C41B 0.029(3) 0.0052(17) 0.040(4) -0.003(3) 0.027(3) -0.0012(17)
C41C 0.0147(14) 0.0052(17) 0.019(3) 0.000(2) 0.0075(13) -0.0030(15)
C41D 0.027(4) 0.0051(18) 0.064(8) -0.006(3) 0.030(5) -0.005(2)
C41E 0.041(8) 0.004(5) 0.042(10) -0.004(5) 0.033(8) -0.002(4)
C421 0.0136(14) 0.0058(16) 0.0213(18) -0.0009(12) 0.0071(13) -0.0008(11)
C422 0.0137(14) 0.0068(15) 0.0278(19) -0.0023(14) 0.0105(14) -0.0018(11)
C423 0.0133(14) 0.0089(16) 0.0219(18) -0.0028(13) 0.0044(13) 0.0008(11)
C424 0.0172(15) 0.0114(17) 0.0268(19) 0.0015(15) 0.0068(14) -0.0013(13)
C425 0.0161(15) 0.0116(18) 0.027(2) 0.0013(15) 0.0069(15) -0.0029(13)
C426 0.0165(14) 0.0135(18) 0.0283(19) 0.0036(16) 0.0067(14) -0.0033(14)
C427 0.0250(19) 0.017(2) 0.065(3) 0.004(2) 0.018(2) -0.0036(16)
C428 0.0214(17) 0.024(2) 0.029(2) -0.0021(17) 0.0078(16) -0.0040(15)
C429 0.031(2) 0.032(3) 0.030(2) 0.0017(19) 0.0141(18) -0.0073(18)
C431 0.0194(15) 0.0173(19) 0.029(2) 0.0005(15) 0.0115(15) 0.0008(13)
C432 0.0183(15) 0.0141(17) 0.0235(17) -0.0006(14) 0.0099(13) -0.0005(13)
C433 0.0164(13) 0.0100(16) 0.0220(17) 0.0001(13) 0.0071(13) 0.0015(12)
C434 0.0219(16) 0.0140(19) 0.031(2) -0.0060(16) 0.0074(15) -0.0009(14)
C435 0.0280(17) 0.0143(18) 0.036(2) -0.0037(17) 0.0161(17) 0.0043(15)

loop_
_atom_type_symbol
_atom_type_description
_atom_type_scat_dispersion_real
_atom_type_scat_dispersion_imag
_atom_type_scat_source
C C 0.0033 0.0016 'International Tables Vol C Tables 4.2.6.8 and 6.1.1.4'
H H 0.0000 0.0000 'International Tables Vol C Tables 4.2.6.8 and 6.1.1.4'
N N 0.0061 0.0033 'International Tables Vol C Tables 4.2.6.8 and 6.1.1.4'

loop_
_geom_angle_atom_site_label_1
_geom_angle_atom_site_label_2
_geom_angle_atom_site_label_3
_geom_angle
_geom_angle_site_symmetry_1
_geom_angle_site_symmetry_3
_geom_angle_publ_flag
C115 N11 C111 114.3(5) . . ?
C121 N12 C125 119.0(3) . . ?
C135 N13 C131 115.3(4) . . ?
N11 C111 C112 125.4(5) . . ?
N11 C111 H11A 117.3 . . ?
C112 C111 H11A 117.3 . . ?
C111 C112 C113 118.9(4) . . ?
C111 C112 H11B 120.5 . . ?
C113 C112 H11B 120.5 . . ?
C114 C113 C112 117.2(4) . . ?
C114 C113 C121 120.8(4) . . ?
C112 C113 C121 122.0(4) . . ?
C113 C114 C115 119.4(4) . . ?
C113 C114 H11C 120.3 . . ?
C115 C114 H11C 120.3 . . ?
N11 C115 C114 124.7(5) . . ?
N11 C115 H11D 117.6 . . ?
C114 C115 H11D 117.6 . . ?
N12 C121 C122 121.9(4) . . ?
N12 C121 C113 117.5(4) . . ?
C122 C121 C113 120.6(4) . . ?
C123 C122 C121 119.5(4) . . ?
C123 C122 H12A 120.2 . . ?
C121 C122 H12A 120.2 . . ?
C122 C123 C124 118.5(4) . . ?
C122 C123 C133 120.2(3) . . ?
C124 C123 C133 121.3(4) . . ?
C123 C124 C125 119.2(4) . . ?
C123 C124 H12B 120.4 . . ?
C125 C124 H12B 120.4 . . ?
N12 C125 C124 121.8(4) . . ?
N12 C125 C126 115.6(3) . . ?
C124 C125 C126 122.5(4) . . ?
C128 C126 C129 109.5(4) . . ?
C128 C126 C127 109.1(4) . . ?
C129 C126 C127 108.5(3) . . ?
C128 C126 C125 113.0(3) . . ?
C129 C126 C125 108.1(3) . . ?
C127 C126 C125 108.4(3) . . ?
C126 C127 H12C 109.5 . . ?
C126 C127 H12D 109.5 . . ?
H12C C127 H12D 109.5 . . ?
C126 C127 H12E 109.5 . . ?
H12C C127 H12E 109.5 . . ?
H12D C127 H12E 109.5 . . ?
C126 C128 H12F 109.5 . . ?
C126 C128 H12G 109.5 . . ?
H12F C128 H12G 109.5 . . ?
C126 C128 H12H 109.5 . . ?
H12F C128 H12H 109.5 . . ?
H12G C128 H12H 109.5 . . ?
C126 C129 H12I 109.5 . . ?
C126 C129 H12J 109.5 . . ?
H12I C129 H12J 109.5 . . ?
C126 C129 H12K 109.5 . . ?
H12I C129 H12K 109.5 . . ?
H12J C129 H12K 109.5 . . ?
N13 C131 C132 123.4(4) . . ?
N13 C131 H13A 118.3 . . ?
C132 C131 H13A 118.3 . . ?
C131 C132 C133 120.8(4) . . ?
C131 C132 H13B 119.6 . . ?
C133 C132 H13B 119.6 . . ?
C132 C133 C134 116.0(4) . . ?
C132 C133 C123 121.8(4) . . ?
C134 C133 C123 122.2(4) . . ?
C135 C134 C133 118.9(4) . . ?
C135 C134 H13C 120.5 . . ?
C133 C134 H13C 120.5 . . ?
N13 C135 C134 125.6(5) . . ?
N13 C135 H13D 117.2 . . ?
C134 C135 H13D 117.2 . . ?
C215 N21 C211 116.6(4) . . ?
C221 N22 C225 118.6(3) . . ?
C235 N23 C231 115.9(3) . . ?
N21 C211 C212 123.6(4) . . ?
N21 C211 H21A 118.2 . . ?
C212 C211 H21A 118.2 . . ?
C213 C212 C211 119.3(4) . . ?
C213 C212 H21B 120.3 . . ?
C211 C212 H21B 120.3 . . ?
C214 C213 C212 117.5(4) . . ?
C214 C213 C221 120.9(4) . . ?
C212 C213 C221 121.6(4) . . ?
C213 C214 C215 118.7(4) . . ?
C213 C214 H21C 120.6 . . ?
C215 C214 H21C 120.6 . . ?
N21 C215 C214 124.3(4) . . ?
N21 C215 H21D 117.8 . . ?
C214 C215 H21D 117.8 . . ?
N22 C221 C222 122.7(4) . . ?
N22 C221 C213 117.1(3) . . ?
C222 C221 C213 120.1(3) . . ?
C221 C222 C223 118.7(3) . . ?
C221 C222 H22A 120.6 . . ?
C223 C222 H22A 120.6 . . ?
C224 C223 C222 118.5(3) . . ?
C224 C223 C233 121.1(3) . . ?
C222 C223 C233 120.4(3) . . ?
C223 C224 C225 119.4(4) . . ?
C223 C224 H22B 120.3 . . ?
C225 C224 H22B 120.3 . . ?
N22 C225 C224 122.0(3) . . ?
N22 C225 C226 115.7(3) . . ?
C224 C225 C226 122.2(3) . . ?
C227 C226 C225 113.1(3) . . ?
C227 C226 C229 109.0(4) . . ?
C225 C226 C229 109.4(3) . . ?
C227 C226 C228 109.6(4) . . ?
C225 C226 C228 106.4(3) . . ?
C229 C226 C228 109.1(3) . . ?
C226 C227 H22C 109.5 . . ?
C226 C227 H22D 109.5 . . ?
H22C C227 H22D 109.5 . . ?
C226 C227 H22E 109.5 . . ?
H22C C227 H22E 109.5 . . ?
H22D C227 H22E 109.5 . . ?
C226 C228 H22F 109.5 . . ?
C226 C228 H22G 109.5 . . ?
H22F C228 H22G 109.5 . . ?
C226 C228 H22H 109.5 . . ?
H22F C228 H22H 109.5 . . ?
H22G C228 H22H 109.5 . . ?
C226 C229 H22I 109.5 . . ?
C226 C229 H22J 109.5 . . ?
H22I C229 H22J 109.5 . . ?
C226 C229 H22K 109.5 . . ?
H22I C229 H22K 109.5 . . ?
H22J C229 H22K 109.5 . . ?
N23 C231 C232 124.1(3) . . ?
N23 C231 H23A 117.9 . . ?
C232 C231 H23A 117.9 . . ?
C231 C232 C233 119.6(4) . . ?
C231 C232 H23B 120.2 . . ?
C233 C232 H23B 120.2 . . ?
C232 C233 C234 116.5(3) . . ?
C232 C233 C223 122.1(3) . . ?
C234 C233 C223 121.4(3) . . ?
C235 C234 C233 119.4(3) . . ?
C235 C234 H23C 120.3 . . ?
C233 C234 H23C 120.3 . . ?
N23 C235 C234 124.3(4) . . ?
N23 C235 H23D 117.8 . . ?
C234 C235 H23D 117.8 . . ?
C315 N31 C311 116.0(5) . . ?
C321 N32 C325 119.0(3) . . ?
C331 N33 C335 116.4(4) . . ?
N31 C311 C312 123.9(5) . . ?
N31 C311 H31A 118.1 . . ?
C312 C311 H31A 118.1 . . ?
C311 C312 C313 119.7(4) . . ?
C311 C312 H31B 120.1 . . ?
C313 C312 H31B 120.1 . . ?
C312 C313 C314 116.6(4) . . ?
C312 C313 C321 121.6(4) . . ?
C314 C313 C321 121.8(4) . . ?
C315 C314 C313 119.9(5) . . ?
C315 C314 H31C 120.1 . . ?
C313 C314 H31C 120.1 . . ?
N31 C315 C314 123.9(5) . . ?
N31 C315 H31D 118.1 . . ?
C314 C315 H31D 118.1 . . ?
N32 C321 C322 121.7(4) . . ?
N32 C321 C313 117.5(4) . . ?
C322 C321 C313 120.8(4) . . ?
C323 C322 C321 118.9(4) . . ?
C323 C322 H32A 120.6 . . ?
C321 C322 H32A 120.6 . . ?
C322 C323 C324 118.8(4) . . ?
C322 C323 C333 120.9(3) . . ?
C324 C323 C333 120.2(4) . . ?
C325 C324 C323 120.4(4) . . ?
C325 C324 H32B 119.8 . . ?
C323 C324 H32B 119.8 . . ?
N32 C325 C324 121.2(4) . . ?
N32 C325 C326 116.0(3) . . ?
C324 C325 C326 122.7(4) . . ?
C328 C326 C325 110.5(4) . . ?
C328 C326 C329 109.6(4) . . ?
C325 C326 C329 107.2(3) . . ?
C328 C326 C327 108.4(4) . . ?
C325 C326 C327 112.6(4) . . ?
C329 C326 C327 108.5(4) . . ?
C326 C327 H32C 109.5 . . ?
C326 C327 H32D 109.5 . . ?
H32C C327 H32D 109.5 . . ?
C326 C327 H32E 109.5 . . ?
H32C C327 H32E 109.5 . . ?
H32D C327 H32E 109.5 . . ?
C326 C328 H32F 109.5 . . ?
C326 C328 H32G 109.5 . . ?
H32F C328 H32G 109.5 . . ?
C326 C328 H32H 109.5 . . ?
H32F C328 H32H 109.5 . . ?
H32G C328 H32H 109.5 . . ?
C326 C329 H32I 109.5 . . ?
C326 C329 H32J 109.5 . . ?
H32I C329 H32J 109.5 . . ?
C326 C329 H32K 109.5 . . ?
H32I C329 H32K 109.5 . . ?
H32J C329 H32K 109.5 . . ?
N33 C331 C332 124.2(4) . . ?
N33 C331 H33A 117.9 . . ?
C332 C331 H33A 117.9 . . ?
C331 C332 C333 119.5(4) . . ?
C331 C332 H33B 120.3 . . ?
C333 C332 H33B 120.3 . . ?
C332 C333 C334 116.7(4) . . ?
C332 C333 C323 121.5(4) . . ?
C334 C333 C323 121.8(4) . . ?
C335 C334 C333 119.3(4) . . ?
C335 C334 H33C 120.3 . . ?
C333 C334 H33C 120.3 . . ?
N33 C335 C334 123.9(5) . . ?
N33 C335 H33D 118.0 . . ?
C334 C335 H33D 118.0 . . ?
C421 N42 C425 118.4(3) . . ?
C435 N43 C431 116.4(4) . . ?
C415 N41 C411 111.6(13) . . ?
N41 C411 C412 123.8(8) . . ?
N41 C411 H41A 118.1 . . ?
C412 C411 H41A 118.1 . . ?
C413 C412 C411 119.6(8) . . ?
C413 C412 H41B 120.2 . . ?
C411 C412 H41B 120.2 . . ?
C414 C413 C412 115.0(19) . . ?
C414 C413 C421 121.7(10) . . ?
C412 C413 C421 122.2(12) . . ?
C415 C414 C413 119.1(10) . . ?
C415 C414 H41C 120.5 . . ?
C413 C414 H41C 120.5 . . ?
N41 C415 C414 125.8(11) . . ?
N41 C415 H41D 117.1 . . ?
C414 C415 H41D 117.1 . . ?
C41E N41A C41A 106(2) . . ?
N41A C41A C41B 120.2(16) . . ?
N41A C41A H41E 119.9 . . ?
C41B C41A H41E 119.9 . . ?
C41A C41B C41C 120.0(19) . . ?
C41A C41B H41F 120.0 . . ?
C41C C41B H41F 120.0 . . ?
C41D C41C C41B 111(3) . . ?
C41D C41C C421 122(3) . . ?
C41B C41C C421 121(3) . . ?
C41C C41D C41E 120(2) . . ?
C41C C41D H41G 120.1 . . ?
C41E C41D H41G 120.1 . . ?
N41A C41E C41D 121(2) . . ?
N41A C41E H41H 119.4 . . ?
C41D C41E H41H 119.4 . . ?
N42 C421 C422 122.9(3) . . ?
N42 C421 C413 116.6(6) . . ?
C422 C421 C413 120.5(6) . . ?
N42 C421 C41C 116.1(10) . . ?
C422 C421 C41C 121.0(10) . . ?
C423 C422 C421 118.7(3) . . ?
C423 C422 H42A 120.6 . . ?
C421 C422 H42A 120.6 . . ?
C422 C423 C424 118.3(3) . . ?
C422 C423 C433 119.9(3) . . ?
C424 C423 C433 121.8(3) . . ?
C425 C424 C423 120.1(4) . . ?
C425 C424 H42B 119.9 . . ?
C423 C424 H42B 119.9 . . ?
N42 C425 C424 121.6(4) . . ?
N42 C425 C426 114.1(3) . . ?
C424 C425 C426 124.2(4) . . ?
C425 C426 C429 109.9(3) . . ?
C425 C426 C428 109.1(3) . . ?
C429 C426 C428 108.6(3) . . ?
C425 C426 C427 111.6(3) . . ?
C429 C426 C427 108.8(4) . . ?
C428 C426 C427 108.7(4) . . ?
C426 C427 H42C 109.5 . . ?
C426 C427 H42D 109.5 . . ?
H42C C427 H42D 109.5 . . ?
C426 C427 H42E 109.5 . . ?
H42C C427 H42E 109.5 . . ?
H42D C427 H42E 109.5 . . ?
C426 C428 H42F 109.5 . . ?
C426 C428 H42G 109.5 . . ?
H42F C428 H42G 109.5 . . ?
C426 C428 H42H 109.5 . . ?
H42F C428 H42H 109.5 . . ?
H42G C428 H42H 109.5 . . ?
C426 C429 H42I 109.5 . . ?
C426 C429 H42J 109.5 . . ?
H42I C429 H42J 109.5 . . ?
C426 C429 H42K 109.5 . . ?
H42I C429 H42K 109.5 . . ?
H42J C429 H42K 109.5 . . ?
N43 C431 C432 124.1(4) . . ?
N43 C431 H43A 118.0 . . ?
C432 C431 H43A 118.0 . . ?
C431 C432 C433 118.9(4) . . ?
C431 C432 H43B 120.5 . . ?
C433 C432 H43B 120.5 . . ?
C434 C433 C432 117.4(3) . . ?
C434 C433 C423 122.2(3) . . ?
C432 C433 C423 120.4(3) . . ?
C435 C434 C433 119.5(4) . . ?
C435 C434 H43C 120.3 . . ?
C433 C434 H43C 120.3 . . ?
N43 C435 C434 123.7(4) . . ?
N43 C435 H43D 118.2 . . ?
C434 C435 H43D 118.2 . . ?

loop_
_geom_bond_atom_site_label_1
_geom_bond_atom_site_label_2
_geom_bond_distance
_geom_bond_site_symmetry_2
_geom_bond_publ_flag
N11 C115 1.331(7) . ?
N11 C111 1.353(6) . ?
N12 C121 1.345(5) . ?
N12 C125 1.353(6) . ?
N13 C135 1.336(6) . ?
N13 C131 1.344(6) . ?
C111 C112 1.378(7) . ?
C111 H11A 0.9500 . ?
C112 C113 1.388(6) . ?
C112 H11B 0.9500 . ?
C113 C114 1.380(6) . ?
C113 C121 1.487(6) . ?
C114 C115 1.397(8) . ?
C114 H11C 0.9500 . ?
C115 H11D 0.9500 . ?
C121 C122 1.397(5) . ?
C122 C123 1.387(6) . ?
C122 H12A 0.9500 . ?
C123 C124 1.396(5) . ?
C123 C133 1.483(5) . ?
C124 C125 1.397(5) . ?
C124 H12B 0.9500 . ?
C125 C126 1.531(5) . ?
C126 C128 1.518(6) . ?
C126 C129 1.531(6) . ?
C126 C127 1.531(6) . ?
C127 H12C 0.9800 . ?
C127 H12D 0.9800 . ?
C127 H12E 0.9800 . ?
C128 H12F 0.9800 . ?
C128 H12G 0.9800 . ?
C128 H12H 0.9800 . ?
C129 H12I 0.9800 . ?
C129 H12J 0.9800 . ?
C129 H12K 0.9800 . ?
C131 C132 1.386(6) . ?
C131 H13A 0.9500 . ?
C132 C133 1.394(5) . ?
C132 H13B 0.9500 . ?
C133 C134 1.400(6) . ?
C134 C135 1.381(6) . ?
C134 H13C 0.9500 . ?
C135 H13D 0.9500 . ?
N21 C215 1.325(6) . ?
N21 C211 1.333(6) . ?
N22 C221 1.349(5) . ?
N22 C225 1.355(5) . ?
N23 C235 1.342(5) . ?
N23 C231 1.350(6) . ?
C211 C212 1.394(6) . ?
C211 H21A 0.9500 . ?
C212 C213 1.391(5) . ?
C212 H21B 0.9500 . ?
C213 C214 1.380(5) . ?
C213 C221 1.491(5) . ?
C214 C215 1.402(6) . ?
C214 H21C 0.9500 . ?
C215 H21D 0.9500 . ?
C221 C222 1.391(5) . ?
C222 C223 1.407(5) . ?
C222 H22A 0.9500 . ?
C223 C224 1.394(5) . ?
C223 C233 1.486(5) . ?
C224 C225 1.395(5) . ?
C224 H22B 0.9500 . ?
C225 C226 1.522(5) . ?
C226 C227 1.514(6) . ?
C226 C229 1.538(5) . ?
C226 C228 1.547(6) . ?
C227 H22C 0.9800 . ?
C227 H22D 0.9800 . ?
C227 H22E 0.9800 . ?
C228 H22F 0.9800 . ?
C228 H22G 0.9800 . ?
C228 H22H 0.9800 . ?
C229 H22I 0.9800 . ?
C229 H22J 0.9800 . ?
C229 H22K 0.9800 . ?
C231 C232 1.380(5) . ?
C231 H23A 0.9500 . ?
C232 C233 1.403(5) . ?
C232 H23B 0.9500 . ?
C233 C234 1.404(6) . ?
C234 C235 1.384(5) . ?
C234 H23C 0.9500 . ?
C235 H23D 0.9500 . ?
N31 C315 1.348(6) . ?
N31 C311 1.348(6) . ?
N32 C321 1.353(5) . ?
N32 C325 1.354(6) . ?
N33 C331 1.328(6) . ?
N33 C335 1.338(5) . ?
C311 C312 1.387(7) . ?
C311 H31A 0.9500 . ?
C312 C313 1.393(6) . ?
C312 H31B 0.9500 . ?
C313 C314 1.402(6) . ?
C313 C321 1.478(7) . ?
C314 C315 1.378(8) . ?
C314 H31C 0.9500 . ?
C315 H31D 0.9500 . ?
C321 C322 1.403(5) . ?
C322 C323 1.382(6) . ?
C322 H32A 0.9500 . ?
C323 C324 1.383(5) . ?
C323 C333 1.486(5) . ?
C324 C325 1.382(5) . ?
C324 H32B 0.9500 . ?
C325 C326 1.526(5) . ?
C326 C328 1.525(6) . ?
C326 C329 1.535(6) . ?
C326 C327 1.539(7) . ?
C327 H32C 0.9800 . ?
C327 H32D 0.9800 . ?
C327 H32E 0.9800 . ?
C328 H32F 0.9800 . ?
C328 H32G 0.9800 . ?
C328 H32H 0.9800 . ?
C329 H32I 0.9800 . ?
C329 H32J 0.9800 . ?
C329 H32K 0.9800 . ?
C331 C332 1.390(6) . ?
C331 H33A 0.9500 . ?
C332 C333 1.391(5) . ?
C332 H33B 0.9500 . ?
C333 C334 1.397(7) . ?
C334 C335 1.389(6) . ?
C334 H33C 0.9500 . ?
C335 H33D 0.9500 . ?
N42 C421 1.354(4) . ?
N42 C425 1.354(5) . ?
N43 C435 1.339(6) . ?
N43 C431 1.342(6) . ?
N41 C415 1.341(13) . ?
N41 C411 1.356(14) . ?
C411 C412 1.403(8) . ?
C411 H41A 0.9500 . ?
C412 C413 1.40(2) . ?
C412 H41B 0.9500 . ?
C413 C414 1.386(14) . ?
C413 C421 1.470(17) . ?
C414 C415 1.386(10) . ?
C414 H41C 0.9500 . ?
C415 H41D 0.9500 . ?
N41A C41E 1.35(2) . ?
N41A C41A 1.36(2) . ?
C41A C41B 1.393(13) . ?
C41A H41E 0.9500 . ?
C41B C41C 1.40(3) . ?
C41B H41F 0.9500 . ?
C41C C41D 1.38(2) . ?
C41C C421 1.51(3) . ?
C41D C41E 1.385(18) . ?
C41D H41G 0.9500 . ?
C41E H41H 0.9500 . ?
C421 C422 1.398(5) . ?
C422 C423 1.393(5) . ?
C422 H42A 0.9500 . ?
C423 C424 1.400(5) . ?
C423 C433 1.483(5) . ?
C424 C425 1.391(5) . ?
C424 H42B 0.9500 . ?
C425 C426 1.524(5) . ?
C426 C429 1.534(6) . ?
C426 C428 1.535(6) . ?
C426 C427 1.541(7) . ?
C427 H42C 0.9800 . ?
C427 H42D 0.9800 . ?
C427 H42E 0.9800 . ?
C428 H42F 0.9800 . ?
C428 H42G 0.9800 . ?
C428 H42H 0.9800 . ?
C429 H42I 0.9800 . ?
C429 H42J 0.9800 . ?
C429 H42K 0.9800 . ?
C431 C432 1.389(5) . ?
C431 H43A 0.9500 . ?
C432 C433 1.394(5) . ?
C432 H43B 0.9500 . ?
C433 C434 1.391(6) . ?
C434 C435 1.389(5) . ?
C434 H43C 0.9500 . ?
C435 H43D 0.9500 . ?

loop_
_geom_torsion_atom_site_label_1
_geom_torsion_atom_site_label_2
_geom_torsion_atom_site_label_3
_geom_torsion_atom_site_label_4
_geom_torsion
_geom_torsion_site_symmetry_1
_geom_torsion_site_symmetry_2
_geom_torsion_site_symmetry_3
_geom_torsion_site_symmetry_4
_geom_torsion_publ_flag
C115 N11 C111 C112 -2.6(10) . . . . ?
N11 C111 C112 C113 1.4(11) . . . . ?
C111 C112 C113 C114 0.2(9) . . . . ?
C111 C112 C113 C121 -178.6(5) . . . . ?
C112 C113 C114 C115 -0.3(9) . . . . ?
C121 C113 C114 C115 178.5(6) . . . . ?
C111 N11 C115 C114 2.4(11) . . . . ?
C113 C114 C115 N11 -1.1(12) . . . . ?
C125 N12 C121 C122 -0.5(7) . . . . ?
C125 N12 C121 C113 -179.4(4) . . . . ?
C114 C113 C121 N12 17.5(7) . . . . ?
C112 C113 C121 N12 -163.8(4) . . . . ?
C114 C113 C121 C122 -161.4(5) . . . . ?
C112 C113 C121 C122 17.4(7) . . . . ?
N12 C121 C122 C123 0.9(7) . . . . ?
C113 C121 C122 C123 179.7(4) . . . . ?
C121 C122 C123 C124 -0.9(7) . . . . ?
C121 C122 C123 C133 180.0(4) . . . . ?
C122 C123 C124 C125 0.5(7) . . . . ?
C133 C123 C124 C125 179.6(4) . . . . ?
C121 N12 C125 C124 0.1(7) . . . . ?
C121 N12 C125 C126 -179.6(4) . . . . ?
C123 C124 C125 N12 -0.1(7) . . . . ?
C123 C124 C125 C126 179.5(4) . . . . ?
N12 C125 C126 C128 -179.6(4) . . . . ?
C124 C125 C126 C128 0.7(6) . . . . ?
N12 C125 C126 C129 59.0(5) . . . . ?
C124 C125 C126 C129 -120.7(5) . . . . ?
N12 C125 C126 C127 -58.5(5) . . . . ?
C124 C125 C126 C127 121.8(5) . . . . ?
C135 N13 C131 C132 0.9(7) . . . . ?
N13 C131 C132 C133 0.2(7) . . . . ?
C131 C132 C133 C134 -0.9(6) . . . . ?
C131 C132 C133 C123 177.0(4) . . . . ?
C122 C123 C133 C132 30.7(6) . . . . ?
C124 C123 C133 C132 -148.4(4) . . . . ?
C122 C123 C133 C134 -151.6(4) . . . . ?
C124 C123 C133 C134 29.3(6) . . . . ?
C132 C133 C134 C135 0.4(6) . . . . ?
C123 C133 C134 C135 -177.5(4) . . . . ?
C131 N13 C135 C134 -1.4(7) . . . . ?
C133 C134 C135 N13 0.8(8) . . . . ?
C215 N21 C211 C212 1.5(8) . . . . ?
N21 C211 C212 C213 -0.8(9) . . . . ?
C211 C212 C213 C214 -0.2(7) . . . . ?
C211 C212 C213 C221 179.6(5) . . . . ?
C212 C213 C214 C215 0.5(7) . . . . ?
C221 C213 C214 C215 -179.4(5) . . . . ?
C211 N21 C215 C214 -1.3(8) . . . . ?
C213 C214 C215 N21 0.3(9) . . . . ?
C225 N22 C221 C222 1.0(6) . . . . ?
C225 N22 C221 C213 -178.6(4) . . . . ?
C214 C213 C221 N22 -24.2(6) . . . . ?
C212 C213 C221 N22 155.9(4) . . . . ?
C214 C213 C221 C222 156.2(4) . . . . ?
C212 C213 C221 C222 -23.6(6) . . . . ?
N22 C221 C222 C223 -0.9(6) . . . . ?
C213 C221 C222 C223 178.6(4) . . . . ?
C221 C222 C223 C224 -0.1(6) . . . . ?
C221 C222 C223 C233 178.9(3) . . . . ?
C222 C223 C224 C225 1.1(6) . . . . ?
C233 C223 C224 C225 -177.9(4) . . . . ?
C221 N22 C225 C224 0.0(6) . . . . ?
C221 N22 C225 C226 176.6(3) . . . . ?
C223 C224 C225 N22 -1.0(6) . . . . ?
C223 C224 C225 C226 -177.4(4) . . . . ?
N22 C225 C226 C227 169.6(4) . . . . ?
C224 C225 C226 C227 -13.8(6) . . . . ?
N22 C225 C226 C229 47.8(5) . . . . ?
C224 C225 C226 C229 -135.6(4) . . . . ?
N22 C225 C226 C228 -70.0(5) . . . . ?
C224 C225 C226 C228 106.6(4) . . . . ?
C235 N23 C231 C232 -0.5(6) . . . . ?
N23 C231 C232 C233 -0.8(7) . . . . ?
C231 C232 C233 C234 2.2(6) . . . . ?
C231 C232 C233 C223 -177.0(4) . . . . ?
C224 C223 C233 C232 -157.9(4) . . . . ?
C222 C223 C233 C232 23.1(6) . . . . ?
C224 C223 C233 C234 23.0(6) . . . . ?
C222 C223 C233 C234 -156.0(4) . . . . ?
C232 C233 C234 C235 -2.3(6) . . . . ?
C223 C233 C234 C235 176.9(4) . . . . ?
C231 N23 C235 C234 0.3(6) . . . . ?
C233 C234 C235 N23 1.1(7) . . . . ?
C315 N31 C311 C312 -1.4(8) . . . . ?
N31 C311 C312 C313 1.4(9) . . . . ?
C311 C312 C313 C314 0.3(7) . . . . ?
C311 C312 C313 C321 179.6(5) . . . . ?
C312 C313 C314 C315 -1.7(7) . . . . ?
C321 C313 C314 C315 179.0(5) . . . . ?
C311 N31 C315 C314 -0.1(8) . . . . ?
C313 C314 C315 N31 1.7(9) . . . . ?
C325 N32 C321 C322 -0.9(6) . . . . ?
C325 N32 C321 C313 179.5(4) . . . . ?
C312 C313 C321 N32 -151.2(4) . . . . ?
C314 C313 C321 N32 28.1(6) . . . . ?
C312 C313 C321 C322 29.2(7) . . . . ?
C314 C313 C321 C322 -151.5(4) . . . . ?
N32 C321 C322 C323 1.2(6) . . . . ?
C313 C321 C322 C323 -179.2(4) . . . . ?
C321 C322 C323 C324 -0.7(7) . . . . ?
C321 C322 C323 C333 -178.1(4) . . . . ?
C322 C323 C324 C325 -0.2(6) . . . . ?
C333 C323 C324 C325 177.3(4) . . . . ?
C321 N32 C325 C324 -0.1(7) . . . . ?
C321 N32 C325 C326 -177.1(3) . . . . ?
C323 C324 C325 N32 0.6(6) . . . . ?
C323 C324 C325 C326 177.4(4) . . . . ?
N32 C325 C326 C328 -48.7(5) . . . . ?
C324 C325 C326 C328 134.3(4) . . . . ?
N32 C325 C326 C329 70.7(5) . . . . ?
C324 C325 C326 C329 -106.2(5) . . . . ?
N32 C325 C326 C327 -170.1(4) . . . . ?
C324 C325 C326 C327 13.0(6) . . . . ?
C335 N33 C331 C332 0.3(7) . . . . ?
N33 C331 C332 C333 1.1(7) . . . . ?
C331 C332 C333 C334 -2.1(6) . . . . ?
C331 C332 C333 C323 176.4(4) . . . . ?
C322 C323 C333 C332 -22.6(6) . . . . ?
C324 C323 C333 C332 160.0(4) . . . . ?
C322 C323 C333 C334 155.8(4) . . . . ?
C324 C323 C333 C334 -21.6(6) . . . . ?
C332 C333 C334 C335 1.8(6) . . . . ?
C323 C333 C334 C335 -176.7(4) . . . . ?
C331 N33 C335 C334 -0.5(7) . . . . ?
C333 C334 C335 N33 -0.5(7) . . . . ?
C415 N41 C411 C412 21(3) . . . . ?
N41 C411 C412 C413 -5(4) . . . . ?
C411 C412 C413 C414 -14(6) . . . . ?
C411 C412 C413 C421 178(4) . . . . ?
C412 C413 C414 C415 14(6) . . . . ?
C421 C413 C414 C415 -178(4) . . . . ?
C411 N41 C415 C414 -21(3) . . . . ?
C413 C414 C415 N41 4(4) . . . . ?
C41E N41A C41A C41B -44(4) . . . . ?
N41A C41A C41B C41C 11(7) . . . . ?
C41A C41B C41C C41D 24(12) . . . . ?
C41A C41B C41C C421 177(6) . . . . ?
C41B C41C C41D C41E -23(12) . . . . ?
C421 C41C C41D C41E -176(7) . . . . ?
C41A N41A C41E C41D 45(5) . . . . ?
C41C C41D C41E N41A -13(8) . . . . ?
C425 N42 C421 C422 0.5(6) . . . . ?
C425 N42 C421 C413 179(3) . . . . ?
C425 N42 C421 C41C 178(6) . . . . ?
C414 C413 C421 N42 -3(7) . . . . ?
C412 C413 C421 N42 164(4) . . . . ?
C414 C413 C421 C422 175(4) . . . . ?
C412 C413 C421 C422 -17(7) . . . . ?
C41D C41C C421 N42 -18(13) . . . . ?
C41B C41C C421 N42 -168(7) . . . . ?
C41D C41C C421 C422 160(7) . . . . ?
C41B C41C C421 C422 10(13) . . . . ?
N42 C421 C422 C423 -0.2(6) . . . . ?
C413 C421 C422 C423 -179(3) . . . . ?
C41C C421 C422 C423 -178(6) . . . . ?
C421 C422 C423 C424 0.0(7) . . . . ?
C421 C422 C423 C433 178.6(3) . . . . ?
C422 C423 C424 C425 -0.1(7) . . . . ?
C433 C423 C424 C425 -178.7(4) . . . . ?
C421 N42 C425 C424 -0.6(7) . . . . ?
C421 N42 C425 C426 180.0(3) . . . . ?
C423 C424 C425 N42 0.4(7) . . . . ?
C423 C424 C425 C426 179.8(4) . . . . ?
N42 C425 C426 C429 59.5(5) . . . . ?
C424 C425 C426 C429 -119.9(5) . . . . ?
N42 C425 C426 C428 -59.5(5) . . . . ?
C424 C425 C426 C428 121.1(5) . . . . ?
N42 C425 C426 C427 -179.6(4) . . . . ?
C424 C425 C426 C427 0.9(7) . . . . ?
C435 N43 C431 C432 -1.5(6) . . . . ?
N43 C431 C432 C433 0.2(6) . . . . ?
C431 C432 C433 C434 0.4(5) . . . . ?
C431 C432 C433 C423 -177.4(4) . . . . ?
C422 C423 C433 C434 151.4(4) . . . . ?
C424 C423 C433 C434 -30.0(6) . . . . ?
C422 C423 C433 C432 -30.9(6) . . . . ?
C424 C423 C433 C432 147.6(4) . . . . ?
C432 C433 C434 C435 0.3(6) . . . . ?
C423 C433 C434 C435 178.0(4) . . . . ?
C431 N43 C435 C434 2.2(7) . . . . ?
C433 C434 C435 N43 -1.7(7) . . . . ?
